data_7228486
loop_
_publ_author_name
'Puttreddy, Rakesh'
'Beyeh, Ngong Kodiah'
'Ras, Robin H.A.'
'Trant, John'
'Rissanen, Kari'

_publ_section_title
;
 Endo-/Exo- and Halogen Bonded Complexes of Conformationally Rigid
 Cethyl-2-bromoresorcinarene and aromatic N-oxides
;
_journal_name_full CrystEngComm
_journal_paper_doi 10.1039/C7CE00975E
_journal_year 2017
_chemical_formula_moiety 'C36 H36 Br4 O8, 3(C6 H7 N O)'
_chemical_formula_sum 'C54 H57 Br4 N3 O11'
_chemical_formula_weight 1243.66
_space_group_crystal_system monoclinic
_space_group_IT_number 14
_space_group_name_Hall '-P 2yn'
_space_group_name_H-M_alt 'P 1 21/n 1'
_symmetry_space_group_name_Hall '-P 2yn'
_symmetry_space_group_name_H-M 'P 1 21/n 1'
_atom_sites_solution_hydrogens mixed
_atom_sites_solution_primary direct
_audit_creation_date 2017-04-07
_audit_creation_method
;
Olex2 1.2
(compiled 2016.08.25 svn.r3337 for OlexSys, GUI svn.r5103)
;
_audit_update_record
;
2017-05-22 deposited with the CCDC.
2017-06-15 downloaded from the CCDC.
;
_cell_angle_alpha 90
_cell_angle_beta 91.720(2)
_cell_angle_gamma 90
_cell_formula_units_Z 4
_cell_length_a 13.8438(4)
_cell_length_b 26.2609(6)
_cell_length_c 14.0294(3)
_cell_measurement_reflns_used 7793
_cell_measurement_temperature 120.01(10)
_cell_measurement_theta_max 74.0530
_cell_measurement_theta_min 4.5310
_cell_volume 5098.1(2)
_computing_cell_refinement 'CrysAlisPro 1.171.38.41 (Rigaku OD, 2015)'
_computing_data_collection 'CrysAlisPro 1.171.38.41 (Rigaku OD, 2015)'
_computing_data_reduction 'CrysAlisPro 1.171.38.41 (Rigaku OD, 2015)'
_computing_molecular_graphics 'Olex2 (Dolomanov et al., 2009)'
_computing_publication_material 'Olex2 (Dolomanov et al., 2009)'
_computing_structure_refinement 'ShelXL (Sheldrick, 2015)'
_computing_structure_solution 'ShelXT (Sheldrick, 2015)'
_diffrn_ambient_environment N~2~
_diffrn_ambient_temperature 120.01(10)
_diffrn_detector 'CCD plate'
_diffrn_detector_area_resol_mean 5.1977
_diffrn_detector_type Atlas
_diffrn_measured_fraction_theta_full 0.989
_diffrn_measured_fraction_theta_max 0.989
_diffrn_measurement_details
;
List of Runs (angles in degrees, time in seconds):

  # Type    Start    End  Width  t~exp~   \w     \q     \k     \f   Frames
#--------------------------------------------------------------------------
  1  \w   -115.00  -5.00   1.00   10.00    --  -41.90 -19.00   0.00  110
  2  \w     23.00  98.00   1.00   10.00    --   41.90-125.00 -90.00   75
  3  \w     78.00 178.00   1.00   40.00    --  106.66  61.00 -60.00  100
  4  \w    100.00 178.00   1.00   40.00    --  106.66 125.00-150.00   78
  5  \w     48.00 139.00   1.00   40.00    --  106.66 -77.00 150.00   91
  6  \w     94.00 178.00   1.00   40.00    --  106.66 125.00 120.00   84
;
_diffrn_measurement_device 'four-circle diffractometer'
_diffrn_measurement_device_type 'SuperNova, Dual, Cu at zero, Atlas'
_diffrn_measurement_method '\w scans'
_diffrn_orient_matrix_type 'CrysAlisPro convention (1999,Acta A55,543-557)'
_diffrn_orient_matrix_UB_11 -0.0826890000
_diffrn_orient_matrix_UB_12 -0.0079415000
_diffrn_orient_matrix_UB_13 0.0697164000
_diffrn_orient_matrix_UB_21 -0.0307095000
_diffrn_orient_matrix_UB_22 0.0559388000
_diffrn_orient_matrix_UB_23 -0.0134708000
_diffrn_orient_matrix_UB_31 -0.0680432000
_diffrn_orient_matrix_UB_32 -0.0156117000
_diffrn_orient_matrix_UB_33 -0.0838481000
_diffrn_radiation_monochromator mirror
_diffrn_radiation_probe x-ray
_diffrn_radiation_type CuK\a
_diffrn_radiation_wavelength 1.54184
_diffrn_reflns_av_R_equivalents 0.0306
_diffrn_reflns_av_unetI/netI 0.0458
_diffrn_reflns_Laue_measured_fraction_full 0.989
_diffrn_reflns_Laue_measured_fraction_max 0.989
_diffrn_reflns_limit_h_max 12
_diffrn_reflns_limit_h_min -16
_diffrn_reflns_limit_k_max 32
_diffrn_reflns_limit_k_min -29
_diffrn_reflns_limit_l_max 14
_diffrn_reflns_limit_l_min -17
_diffrn_reflns_number 17258
_diffrn_reflns_point_group_measured_fraction_full 0.989
_diffrn_reflns_point_group_measured_fraction_max 0.989
_diffrn_reflns_theta_full 66.737
_diffrn_reflns_theta_max 66.737
_diffrn_reflns_theta_min 3.573
_diffrn_source 'micro-focus sealed X-ray tube'
_diffrn_source_type 'SuperNova (Cu) X-ray Source'
_exptl_absorpt_coefficient_mu 4.390
_exptl_absorpt_correction_T_max 0.976
_exptl_absorpt_correction_T_min 0.933
_exptl_absorpt_correction_type gaussian
_exptl_absorpt_process_details
;
CrysAlisPro 1.171.38.41 (Rigaku Oxford Diffraction, 2015)
Numerical absorption correction based on gaussian integration over
            a multifaceted crystal model
Empirical absorption correction using spherical harmonics,
 implemented in SCALE3 ABSPACK scaling algorithm.
;
_exptl_crystal_colour colourless
_exptl_crystal_colour_primary colourless
_exptl_crystal_density_diffrn 1.620
_exptl_crystal_description plate
_exptl_crystal_F_000 2520
_exptl_crystal_size_max 0.092
_exptl_crystal_size_mid 0.073
_exptl_crystal_size_min 0.024
_refine_diff_density_max 3.745
_refine_diff_density_min -1.002
_refine_diff_density_rms 0.172
_refine_ls_extinction_method none
_refine_ls_goodness_of_fit_ref 1.137
_refine_ls_hydrogen_treatment constr
_refine_ls_matrix_type full
_refine_ls_number_parameters 658
_refine_ls_number_reflns 8948
_refine_ls_number_restraints 0
_refine_ls_restrained_S_all 1.137
_refine_ls_R_factor_all 0.0835
_refine_ls_R_factor_gt 0.0757
_refine_ls_shift/su_max 0.001
_refine_ls_shift/su_mean 0.000
_refine_ls_structure_factor_coef Fsqd
_refine_ls_weighting_details 'w=1/[\s^2^(Fo^2^)+(0.0798P)^2^+65.1622P] where P=(Fo^2^+2Fc^2^)/3'
_refine_ls_weighting_scheme calc
_refine_ls_wR_factor_gt 0.2028
_refine_ls_wR_factor_ref 0.2078
_reflns_Friedel_coverage 0.000
_reflns_number_gt 7747
_reflns_number_total 8948
_reflns_threshold_expression 'I > 2\s(I)'
_cod_data_source_file c7ce00975e2.cif
_cod_data_source_block 4_BrC2
_cod_database_code 7228486
_chemical_oxdiff_formula 'C20 H20 N1 O9 Br4'
_shelx_space_group_comment
;
The symmetry employed for this shelxl refinement is uniquely defined
by the following loop, which should always be used as a source of
symmetry information in preference to the above space-group names.
They are only intended as comments.
;
_reflns_odcompleteness_completeness 98.66
_reflns_odcompleteness_iscentric 1
_reflns_odcompleteness_theta 66.97
_olex2_refinement_description
;
1. Fixed Uiso
 At 1.2 times of:
  All C(H) groups, All C(H,H) groups
 At 1.5 times of:
  All C(H,H,H) groups, All O(H) groups
2.a Riding coordinates:
 O18(H18), O27(H27), O20(H20), O6(H6), O11(H11), O13(H13)
2.b Ternary CH refined with riding coordinates:
 C28(H28), C21(H21), C14(H14), C7(H7)
2.c Secondary CH2 refined with riding coordinates:
 C29(H29A,H29B), C35(H35A,H35B), C33(H33A,H33B), C31(H31A,H31B)
2.d Aromatic/amide H refined with riding coordinates:
 C16(H16), C2(H2), C23(H23), C9(H9), C47(H47), C46(H46), C43(H43), C49(H49),
 C53(H53), C44(H44), C37(H37), C50(H50), C42(H42), C52(H52), C38(H38), C41(H41)
2.e Idealised Me refined as rotating group:
 C32(H32A,H32B,H32C), C36(H36A,H36B,H36C), C30(H30A,H30B,H30C), C34(H34A,H34B,
 H34C), C40(H40A,H40B,H40C), C48(H48A,H48B,H48C), C54(H54A,H54B,H54C)
2.f Idealised tetrahedral OH refined as rotating group:
 O4(H4), O25(H25)
;
_shelx_shelxl_version_number 2014/7
_olex2_submission_special_instructions 'No special instructions were received'
_oxdiff_exptl_absorpt_empirical_details
;
Empirical correction (ABSPACK) includes:
- Absorption correction using spherical harmonics
- Frame scaling
;
_oxdiff_exptl_absorpt_empirical_full_max 1.104
_oxdiff_exptl_absorpt_empirical_full_min 0.912

loop_
_space_group_symop_operation_xyz
'x, y, z'
'-x+1/2, y+1/2, -z+1/2'
'-x, -y, -z'
'x-1/2, -y-1/2, z-1/2'

loop_
_atom_site_label
_atom_site_type_symbol
_atom_site_fract_x
_atom_site_fract_y
_atom_site_fract_z
_atom_site_U_iso_or_equiv
_atom_site_adp_type
_atom_site_occupancy
_atom_site_site_symmetry_order
_atom_site_calc_flag
_atom_site_refinement_flags_posn
Br1 Br 0.93865(6) 0.42755(3) 0.98018(5) 0.0212(2) Uani 1 1 d .
Br3 Br 0.23074(5) 0.43011(3) 0.60106(5) 0.0199(2) Uani 1 1 d .
Br4 Br 0.74120(6) 0.44841(3) 0.48434(5) 0.0217(2) Uani 1 1 d .
Br2 Br 0.40412(6) 0.42776(3) 1.12351(7) 0.0314(2) Uani 1 1 d .
O18 O 0.3804(4) 0.37774(19) 0.4920(3) 0.0170(10) Uani 1 1 d .
H18 H 0.4386 0.3794 0.4771 0.026 Uiso 1 1 d R
O27 O 0.5646(4) 0.3791(2) 0.4461(4) 0.0195(11) Uani 1 1 d .
H27 H 0.5734 0.3939 0.3935 0.029 Uiso 1 1 d R
O4 O 0.7827(4) 0.3744(2) 1.0808(3) 0.0203(11) Uani 1 1 d .
H4 H 0.7293 0.3679 1.1013 0.031 Uiso 1 1 calc GR
O20 O 0.2235(4) 0.36830(19) 0.7897(3) 0.0179(10) Uani 1 1 d .
H20 H 0.1781 0.3897 0.7942 0.027 Uiso 1 1 d R
O6 O 0.9491(4) 0.3692(2) 0.7885(3) 0.0189(11) Uani 1 1 d .
H6 H 0.9936 0.3913 0.7874 0.028 Uiso 1 1 d R
O25 O 0.8666(4) 0.3873(2) 0.6174(4) 0.0205(11) Uani 1 1 d .
H25 H 0.8909 0.3780 0.6685 0.031 Uiso 1 1 calc GR
O11 O 0.2883(4) 0.3751(2) 0.9746(4) 0.0239(12) Uani 1 1 d .
H11 H 0.2617 0.3681 0.9220 0.036 Uiso 1 1 d R
O13 O 0.5986(4) 0.3682(2) 1.1321(4) 0.0249(12) Uani 1 1 d .
H13 H 0.6039 0.3862 1.1811 0.037 Uiso 1 1 d R
O1 O 0.3951(4) 0.5766(2) 0.7125(4) 0.0241(12) Uani 1 1 d .
O3 O 1.0891(4) 0.4380(2) 0.7969(4) 0.0260(12) Uani 1 1 d .
O2 O 0.6110(4) 0.1884(2) 0.7690(4) 0.0280(12) Uani 1 1 d .
N2 N 0.6422(5) 0.1418(3) 0.7570(4) 0.0236(14) Uani 1 1 d .
C16 C 0.4147(5) 0.2908(3) 0.6940(5) 0.0130(13) Uani 1 1 d .
H16 H 0.4527 0.2633 0.7133 0.016 Uiso 1 1 calc R
N1 N 0.4268(5) 0.5294(3) 0.7215(4) 0.0209(14) Uani 1 1 d .
C2 C 0.7514(5) 0.2920(3) 0.8710(5) 0.0109(13) Uani 1 1 d .
H2 H 0.7125 0.2655 0.8481 0.013 Uiso 1 1 calc R
N3 N 1.0710(5) 0.4808(2) 0.7484(5) 0.0214(13) Uani 1 1 d .
C23 C 0.6711(5) 0.2929(2) 0.6228(4) 0.0111(13) Uani 1 1 d .
H23 H 0.6549 0.2632 0.6546 0.013 Uiso 1 1 calc R
C9 C 0.4961(5) 0.2900(3) 0.9422(4) 0.0125(13) Uani 1 1 d .
H9 H 0.5151 0.2631 0.9040 0.015 Uiso 1 1 calc R
C18 C 0.3742(5) 0.3541(3) 0.5773(5) 0.0131(13) Uani 1 1 d .
C28 C 0.8356(5) 0.2901(3) 0.7120(4) 0.0120(13) Uani 1 1 d .
H28 H 0.8998 0.3011 0.6927 0.014 Uiso 1 1 calc R
C19 C 0.3050(5) 0.3727(3) 0.6399(5) 0.0135(13) Uani 1 1 d .
C10 C 0.4023(5) 0.3096(3) 0.9281(5) 0.0128(13) Uani 1 1 d .
C24 C 0.7625(5) 0.3147(3) 0.6425(5) 0.0121(13) Uani 1 1 d .
C29 C 0.8342(5) 0.2317(3) 0.7060(5) 0.0157(14) Uani 1 1 d .
H29A H 0.7726 0.2192 0.7277 0.019 Uiso 1 1 calc R
H29B H 0.8403 0.2214 0.6401 0.019 Uiso 1 1 calc R
C21 C 0.5050(5) 0.2898(3) 0.5384(5) 0.0134(14) Uani 1 1 d .
H21 H 0.4849 0.2997 0.4734 0.016 Uiso 1 1 calc R
C27 C 0.6300(5) 0.3584(3) 0.5109(5) 0.0148(14) Uani 1 1 d .
C13 C 0.5331(5) 0.3500(3) 1.0657(5) 0.0159(14) Uani 1 1 d .
C17 C 0.4301(5) 0.3119(3) 0.6050(5) 0.0120(13) Uani 1 1 d .
C1 C 0.8221(5) 0.3110(3) 0.8124(5) 0.0125(13) Uani 1 1 d .
C15 C 0.3456(5) 0.3086(3) 0.7562(5) 0.0138(14) Uani 1 1 d .
C22 C 0.6040(5) 0.3136(3) 0.5579(5) 0.0126(13) Uani 1 1 d .
C6 C 0.8797(5) 0.3512(3) 0.8466(5) 0.0140(14) Uani 1 1 d .
C3 C 0.7356(5) 0.3105(3) 0.9622(5) 0.0122(13) Uani 1 1 d .
C5 C 0.8626(5) 0.3718(3) 0.9356(5) 0.0157(14) Uani 1 1 d .
C26 C 0.7160(5) 0.3825(3) 0.5352(5) 0.0143(14) Uani 1 1 d .
C32 C 0.5954(5) 0.2036(3) 1.0937(5) 0.0182(15) Uani 1 1 d .
H32A H 0.5299 0.2139 1.0803 0.027 Uiso 1 1 calc GR
H32B H 0.6151 0.2149 1.1564 0.027 Uiso 1 1 calc GR
H32C H 0.5999 0.1672 1.0904 0.027 Uiso 1 1 calc GR
C20 C 0.2898(5) 0.3506(3) 0.7277(5) 0.0143(14) Uani 1 1 d .
C8 C 0.5619(5) 0.3088(3) 1.0102(5) 0.0138(13) Uani 1 1 d .
C25 C 0.7826(5) 0.3609(3) 0.5995(5) 0.0142(14) Uani 1 1 d .
C11 C 0.3773(5) 0.3517(3) 0.9820(5) 0.0160(14) Uani 1 1 d .
C4 C 0.7917(5) 0.3524(3) 0.9939(5) 0.0142(14) Uani 1 1 d .
C35 C 0.5071(5) 0.2314(3) 0.5404(5) 0.0133(13) Uani 1 1 d .
H35A H 0.4422 0.2186 0.5278 0.016 Uiso 1 1 calc R
H35B H 0.5276 0.2201 0.6037 0.016 Uiso 1 1 calc R
C14 C 0.3316(5) 0.2855(3) 0.8553(5) 0.0143(14) Uani 1 1 d .
H14 H 0.2667 0.2954 0.8742 0.017 Uiso 1 1 calc R
C7 C 0.6617(5) 0.2859(3) 1.0266(4) 0.0129(13) Uani 1 1 d .
H7 H 0.6818 0.2944 1.0923 0.015 Uiso 1 1 calc R
C36 C 0.5752(5) 0.2086(3) 0.4669(5) 0.0199(15) Uani 1 1 d .
H36A H 0.5564 0.2204 0.4043 0.030 Uiso 1 1 calc GR
H36B H 0.5715 0.1721 0.4689 0.030 Uiso 1 1 calc GR
H36C H 0.6404 0.2192 0.4817 0.030 Uiso 1 1 calc GR
C12 C 0.4418(5) 0.3709(3) 1.0507(5) 0.0177(15) Uani 1 1 d .
C33 C 0.3352(5) 0.2275(3) 0.8587(5) 0.0171(14) Uani 1 1 d .
H33A H 0.3332 0.2165 0.9246 0.021 Uiso 1 1 calc R
H33B H 0.3959 0.2160 0.8334 0.021 Uiso 1 1 calc R
C51 C 1.0371(6) 0.5699(3) 0.6448(6) 0.0247(17) Uani 1 1 d .
C31 C 0.6616(5) 0.2274(3) 1.0200(5) 0.0149(14) Uani 1 1 d .
H31A H 0.6398 0.2172 0.9564 0.018 Uiso 1 1 calc R
H31B H 0.7269 0.2149 1.0305 0.018 Uiso 1 1 calc R
C39 C 0.5133(6) 0.4360(3) 0.7575(6) 0.0234(16) Uani 1 1 d .
C47 C 0.7032(6) 0.1200(3) 0.8231(5) 0.0230(16) Uani 1 1 d .
H47 H 0.7272 0.1393 0.8740 0.028 Uiso 1 1 calc R
C46 C 0.7297(6) 0.0698(3) 0.8158(6) 0.0283(18) Uani 1 1 d .
H46 H 0.7691 0.0553 0.8633 0.034 Uiso 1 1 calc R
C43 C 0.6144(6) 0.1148(3) 0.6790(6) 0.0264(17) Uani 1 1 d .
H43 H 0.5770 0.1304 0.6312 0.032 Uiso 1 1 calc R
C30 C 0.9157(6) 0.2076(3) 0.7664(5) 0.0250(17) Uani 1 1 d .
H30A H 0.9766 0.2215 0.7482 0.038 Uiso 1 1 calc GR
H30B H 0.9159 0.1714 0.7563 0.038 Uiso 1 1 calc GR
H30C H 0.9060 0.2146 0.8325 0.038 Uiso 1 1 calc GR
C49 C 1.1115(6) 0.5248(3) 0.7783(6) 0.0258(17) Uani 1 1 d .
H49 H 1.1503 0.5254 0.8335 0.031 Uiso 1 1 calc R
C53 C 1.0130(6) 0.4806(3) 0.6709(6) 0.0238(16) Uani 1 1 d .
H53 H 0.9845 0.4502 0.6512 0.029 Uiso 1 1 calc R
C44 C 0.6408(6) 0.0645(3) 0.6696(6) 0.0280(18) Uani 1 1 d .
H44 H 0.6194 0.0464 0.6160 0.034 Uiso 1 1 calc R
C34 C 0.2518(6) 0.2028(3) 0.8021(6) 0.0246(17) Uani 1 1 d .
H34A H 0.2569 0.2110 0.7358 0.037 Uiso 1 1 calc GR
H34B H 0.1915 0.2154 0.8247 0.037 Uiso 1 1 calc GR
H34C H 0.2545 0.1665 0.8103 0.037 Uiso 1 1 calc GR
C40 C 0.5707(6) 0.3883(3) 0.7827(6) 0.0290(18) Uani 1 1 d .
H40A H 0.6133 0.3952 0.8364 0.043 Uiso 1 1 calc GR
H40B H 0.6079 0.3783 0.7291 0.043 Uiso 1 1 calc GR
H40C H 0.5271 0.3614 0.7984 0.043 Uiso 1 1 calc GR
C45 C 0.6988(6) 0.0402(3) 0.7385(6) 0.0263(17) Uani 1 1 d .
C37 C 0.4005(6) 0.5008(3) 0.7960(6) 0.0267(17) Uani 1 1 d .
H37 H 0.3521 0.5126 0.8350 0.032 Uiso 1 1 calc R
C50 C 1.0954(6) 0.5693(3) 0.7269(6) 0.0270(17) Uani 1 1 d .
H50 H 1.1244 0.5994 0.7479 0.032 Uiso 1 1 calc R
C42 C 0.4899(6) 0.5098(3) 0.6593(6) 0.0276(18) Uani 1 1 d .
H42 H 0.5043 0.5282 0.6049 0.033 Uiso 1 1 calc R
C52 C 0.9942(6) 0.5241(3) 0.6194(6) 0.0248(17) Uani 1 1 d .
H52 H 0.9519 0.5228 0.5667 0.030 Uiso 1 1 calc R
C38 C 0.4430(6) 0.4552(3) 0.8159(6) 0.0281(18) Uani 1 1 d .
H38 H 0.4248 0.4367 0.8690 0.034 Uiso 1 1 calc R
C41 C 0.5330(6) 0.4634(3) 0.6753(6) 0.0269(17) Uani 1 1 d .
H41 H 0.5754 0.4503 0.6313 0.032 Uiso 1 1 calc R
C48 C 0.7267(7) -0.0143(3) 0.7285(6) 0.0321(19) Uani 1 1 d .
H48A H 0.7778 -0.0171 0.6840 0.048 Uiso 1 1 calc GR
H48B H 0.6719 -0.0336 0.7056 0.048 Uiso 1 1 calc GR
H48C H 0.7485 -0.0273 0.7893 0.048 Uiso 1 1 calc GR
C54 C 1.0210(7) 0.6169(3) 0.5866(6) 0.034(2) Uani 1 1 d .
H54A H 0.9960 0.6433 0.6261 0.051 Uiso 1 1 calc GR
H54B H 0.9756 0.6098 0.5353 0.051 Uiso 1 1 calc GR
H54C H 1.0812 0.6277 0.5610 0.051 Uiso 1 1 calc GR

loop_
_atom_site_aniso_label
_atom_site_aniso_U_11
_atom_site_aniso_U_22
_atom_site_aniso_U_33
_atom_site_aniso_U_23
_atom_site_aniso_U_13
_atom_site_aniso_U_12
Br1 0.0230(4) 0.0229(4) 0.0176(4) -0.0054(3) 0.0011(3) -0.0079(3)
Br3 0.0215(4) 0.0169(4) 0.0216(4) 0.0060(3) 0.0051(3) 0.0071(3)
Br4 0.0232(4) 0.0194(4) 0.0224(4) 0.0075(3) -0.0002(3) -0.0053(3)
Br2 0.0223(4) 0.0347(5) 0.0370(5) -0.0214(4) -0.0027(3) 0.0089(3)
O18 0.017(2) 0.022(3) 0.012(2) 0.008(2) 0.0026(19) 0.003(2)
O27 0.016(2) 0.024(3) 0.018(2) 0.012(2) -0.003(2) 0.000(2)
O4 0.021(3) 0.029(3) 0.012(2) -0.007(2) 0.007(2) -0.003(2)
O20 0.018(2) 0.021(3) 0.015(2) 0.001(2) 0.005(2) 0.009(2)
O6 0.015(2) 0.024(3) 0.018(2) 0.002(2) 0.003(2) -0.006(2)
O25 0.015(2) 0.027(3) 0.019(3) 0.003(2) -0.004(2) -0.010(2)
O11 0.017(3) 0.028(3) 0.026(3) -0.009(2) -0.007(2) 0.009(2)
O13 0.014(2) 0.040(3) 0.020(3) -0.017(2) -0.003(2) 0.004(2)
O1 0.036(3) 0.016(3) 0.020(3) -0.001(2) 0.005(2) 0.006(2)
O3 0.023(3) 0.027(3) 0.028(3) 0.007(2) 0.008(2) 0.006(2)
O2 0.036(3) 0.021(3) 0.027(3) 0.001(2) 0.002(2) 0.000(2)
N2 0.029(3) 0.025(4) 0.018(3) 0.002(3) 0.003(3) -0.008(3)
C16 0.010(3) 0.016(3) 0.012(3) 0.000(3) 0.000(2) 0.001(3)
N1 0.030(3) 0.022(3) 0.011(3) -0.002(2) 0.001(3) -0.001(3)
C2 0.009(3) 0.014(3) 0.009(3) -0.001(2) 0.003(2) 0.002(2)
N3 0.019(3) 0.021(3) 0.024(3) 0.000(3) 0.009(3) 0.001(3)
C23 0.015(3) 0.010(3) 0.008(3) 0.000(2) 0.004(2) -0.001(3)
C9 0.018(3) 0.013(3) 0.006(3) -0.002(2) 0.002(3) 0.002(3)
C18 0.015(3) 0.015(3) 0.009(3) 0.000(3) -0.003(3) -0.004(3)
C28 0.012(3) 0.017(3) 0.007(3) 0.005(3) 0.000(2) -0.002(3)
C19 0.013(3) 0.009(3) 0.019(3) 0.003(3) 0.001(3) 0.002(3)
C10 0.010(3) 0.018(3) 0.010(3) 0.000(3) 0.004(2) -0.001(3)
C24 0.012(3) 0.014(3) 0.011(3) -0.002(3) 0.002(2) 0.001(3)
C29 0.019(3) 0.017(4) 0.011(3) -0.005(3) -0.004(3) 0.006(3)
C21 0.013(3) 0.018(3) 0.010(3) -0.002(3) 0.000(3) -0.002(3)
C27 0.016(3) 0.015(3) 0.014(3) 0.004(3) 0.000(3) 0.004(3)
C13 0.017(3) 0.019(4) 0.011(3) -0.005(3) 0.003(3) -0.001(3)
C17 0.013(3) 0.014(3) 0.009(3) -0.002(3) 0.002(2) -0.001(3)
C1 0.013(3) 0.016(3) 0.009(3) 0.003(3) 0.000(2) 0.003(3)
C15 0.013(3) 0.016(3) 0.012(3) -0.002(3) -0.003(3) -0.003(3)
C22 0.009(3) 0.017(3) 0.012(3) -0.001(3) 0.003(2) -0.002(3)
C6 0.012(3) 0.017(3) 0.013(3) 0.002(3) 0.000(3) 0.004(3)
C3 0.009(3) 0.017(3) 0.011(3) 0.003(3) 0.004(2) 0.002(3)
C5 0.017(3) 0.014(3) 0.015(3) -0.001(3) -0.002(3) -0.003(3)
C26 0.018(3) 0.012(3) 0.013(3) 0.004(3) 0.003(3) -0.004(3)
C32 0.021(4) 0.022(4) 0.012(3) 0.003(3) 0.008(3) 0.000(3)
C20 0.013(3) 0.011(3) 0.018(3) -0.002(3) -0.001(3) 0.000(3)
C8 0.013(3) 0.018(3) 0.011(3) 0.000(3) 0.002(3) 0.002(3)
C25 0.013(3) 0.017(3) 0.013(3) -0.001(3) 0.006(3) -0.003(3)
C11 0.009(3) 0.017(3) 0.023(4) -0.002(3) 0.002(3) 0.004(3)
C4 0.019(3) 0.018(4) 0.006(3) -0.001(3) -0.002(3) 0.006(3)
C35 0.013(3) 0.013(3) 0.013(3) -0.001(3) 0.002(3) 0.001(3)
C14 0.011(3) 0.018(4) 0.013(3) -0.004(3) 0.000(3) 0.000(3)
C7 0.013(3) 0.020(4) 0.005(3) 0.000(3) 0.001(2) 0.004(3)
C36 0.023(4) 0.026(4) 0.011(3) -0.005(3) 0.004(3) -0.001(3)
C12 0.020(4) 0.014(3) 0.019(4) -0.006(3) 0.002(3) 0.002(3)
C33 0.021(4) 0.015(3) 0.015(3) 0.003(3) -0.005(3) -0.001(3)
C51 0.026(4) 0.026(4) 0.023(4) -0.005(3) 0.011(3) 0.001(3)
C31 0.012(3) 0.021(4) 0.012(3) 0.002(3) 0.002(3) -0.001(3)
C39 0.025(4) 0.017(4) 0.028(4) -0.005(3) 0.005(3) -0.006(3)
C47 0.025(4) 0.026(4) 0.017(4) -0.001(3) -0.003(3) 0.001(3)
C46 0.024(4) 0.035(5) 0.026(4) 0.005(3) -0.002(3) -0.002(3)
C43 0.031(4) 0.029(4) 0.019(4) 0.006(3) -0.002(3) -0.001(3)
C30 0.030(4) 0.028(4) 0.017(4) -0.003(3) -0.008(3) 0.008(3)
C49 0.025(4) 0.030(4) 0.023(4) -0.001(3) 0.004(3) 0.003(3)
C53 0.023(4) 0.023(4) 0.025(4) -0.005(3) 0.003(3) 0.001(3)
C44 0.029(4) 0.031(5) 0.023(4) -0.001(3) 0.003(3) -0.006(4)
C34 0.029(4) 0.021(4) 0.023(4) 0.001(3) -0.003(3) -0.003(3)
C40 0.035(5) 0.017(4) 0.035(5) 0.001(3) 0.002(4) 0.000(3)
C45 0.020(4) 0.034(5) 0.025(4) 0.002(3) 0.006(3) -0.003(3)
C37 0.026(4) 0.034(5) 0.021(4) 0.001(3) 0.009(3) -0.003(3)
C50 0.027(4) 0.024(4) 0.030(4) -0.001(3) 0.006(3) -0.008(3)
C42 0.037(5) 0.031(4) 0.015(4) 0.001(3) 0.007(3) 0.002(4)
C52 0.023(4) 0.026(4) 0.025(4) -0.005(3) 0.005(3) 0.000(3)
C38 0.025(4) 0.030(4) 0.030(4) 0.006(4) 0.008(3) -0.002(3)
C41 0.027(4) 0.027(4) 0.026(4) -0.002(3) 0.007(3) 0.004(3)
C48 0.035(5) 0.034(5) 0.028(4) 0.002(4) -0.001(4) -0.001(4)
C54 0.041(5) 0.029(5) 0.033(5) 0.002(4) 0.017(4) 0.002(4)

loop_
_atom_type_symbol
_atom_type_description
_atom_type_scat_dispersion_real
_atom_type_scat_dispersion_imag
_atom_type_scat_source
C C 0.0181 0.0091 'International Tables Vol C Tables 4.2.6.8 and 6.1.1.4'
H H 0.0000 0.0000 'International Tables Vol C Tables 4.2.6.8 and 6.1.1.4'
Br Br -0.6763 1.2805 'International Tables Vol C Tables 4.2.6.8 and 6.1.1.4'
N N 0.0311 0.0180 'International Tables Vol C Tables 4.2.6.8 and 6.1.1.4'
O O 0.0492 0.0322 'International Tables Vol C Tables 4.2.6.8 and 6.1.1.4'

loop_
_exptl_crystal_face_index_h
_exptl_crystal_face_index_k
_exptl_crystal_face_index_l
_exptl_crystal_face_perp_dist
-1 -17 1 0.0171
1 17 -1 0.0068
-5 0 -7 0.0477
-1 5 9 0.0278
2 -5 -9 0.0372
-9 -1 0 0.0538
9 1 1 0.0313

loop_
_geom_angle_atom_site_label_1
_geom_angle_atom_site_label_2
_geom_angle_atom_site_label_3
_geom_angle
C18 O18 H18 109.3
C27 O27 H27 130.4
C4 O4 H4 109.5
C20 O20 H20 142.1
C6 O6 H6 140.9
C25 O25 H25 109.5
C11 O11 H11 109.8
C13 O13 H13 143.0
O2 N2 C47 120.4(6)
O2 N2 C43 120.4(7)
C43 N2 C47 119.2(7)
C17 C16 H16 118.1
C17 C16 C15 123.9(6)
C15 C16 H16 118.1
O1 N1 C37 120.0(6)
O1 N1 C42 120.9(6)
C37 N1 C42 119.0(7)
C1 C2 H2 118.3
C1 C2 C3 123.4(6)
C3 C2 H2 118.3
O3 N3 C49 119.6(7)
C53 N3 O3 120.9(7)
C53 N3 C49 119.6(7)
C24 C23 H23 118.4
C22 C23 H23 118.4
C22 C23 C24 123.2(6)
C10 C9 H9 118.3
C8 C9 H9 118.3
C8 C9 C10 123.4(6)
O18 C18 C19 117.1(6)
O18 C18 C17 124.0(6)
C17 C18 C19 118.9(6)
C24 C28 H28 106.7
C24 C28 C29 112.3(5)
C29 C28 H28 106.7
C1 C28 H28 106.7
C1 C28 C24 109.9(5)
C1 C28 C29 114.0(5)
C18 C19 Br3 118.1(5)
C20 C19 Br3 119.6(5)
C20 C19 C18 122.4(6)
C9 C10 C14 120.8(6)
C11 C10 C9 117.3(6)
C11 C10 C14 121.9(6)
C23 C24 C28 121.8(6)
C25 C24 C23 117.5(6)
C25 C24 C28 120.6(6)
C28 C29 H29A 109.2
C28 C29 H29B 109.2
H29A C29 H29B 107.9
C30 C29 C28 112.1(6)
C30 C29 H29A 109.2
C30 C29 H29B 109.2
C17 C21 H21 106.7
C17 C21 C35 112.4(6)
C22 C21 H21 106.7
C22 C21 C17 110.8(5)
C22 C21 C35 113.1(6)
C35 C21 H21 106.7
O27 C27 C22 118.1(6)
O27 C27 C26 121.7(6)
C26 C27 C22 120.0(6)
O13 C13 C8 117.1(6)
O13 C13 C12 123.2(6)
C12 C13 C8 119.7(6)
C16 C17 C18 117.8(6)
C16 C17 C21 121.5(6)
C18 C17 C21 120.7(6)
C2 C1 C28 121.7(6)
C2 C1 C6 118.2(6)
C6 C1 C28 120.1(6)
C16 C15 C20 117.9(6)
C16 C15 C14 122.9(6)
C20 C15 C14 119.1(6)
C23 C22 C21 122.4(6)
C23 C22 C27 117.4(6)
C27 C22 C21 120.1(6)
O6 C6 C1 117.5(6)
O6 C6 C5 123.0(6)
C5 C6 C1 119.4(6)
C2 C3 C4 117.5(6)
C2 C3 C7 121.5(6)
C4 C3 C7 121.0(6)
C6 C5 Br1 119.3(5)
C6 C5 C4 121.9(6)
C4 C5 Br1 118.8(5)
C27 C26 Br4 119.3(5)
C27 C26 C25 121.5(6)
C25 C26 Br4 119.1(5)
H32A C32 H32B 109.5
H32A C32 H32C 109.5
H32B C32 H32C 109.5
C31 C32 H32A 109.5
C31 C32 H32B 109.5
C31 C32 H32C 109.5
O20 C20 C19 123.2(6)
O20 C20 C15 117.6(6)
C19 C20 C15 119.2(6)
C9 C8 C13 117.7(6)
C9 C8 C7 122.7(6)
C13 C8 C7 119.6(6)
O25 C25 C24 122.9(6)
O25 C25 C26 117.1(6)
C24 C25 C26 120.0(6)
O11 C11 C10 123.4(6)
O11 C11 C12 116.4(6)
C12 C11 C10 120.1(6)
O4 C4 C3 123.4(6)
O4 C4 C5 117.2(6)
C5 C4 C3 119.4(6)
C21 C35 H35A 109.0
C21 C35 H35B 109.0
C21 C35 C36 112.8(6)
H35A C35 H35B 107.8
C36 C35 H35A 109.0
C36 C35 H35B 109.0
C10 C14 C15 110.3(6)
C10 C14 H14 106.5
C15 C14 H14 106.5
C33 C14 C10 111.8(6)
C33 C14 C15 114.7(6)
C33 C14 H14 106.5
C3 C7 H7 106.5
C3 C7 C31 112.6(5)
C8 C7 C3 111.4(5)
C8 C7 H7 106.5
C8 C7 C31 112.7(6)
C31 C7 H7 106.5
C35 C36 H36A 109.5
C35 C36 H36B 109.5
C35 C36 H36C 109.5
H36A C36 H36B 109.5
H36A C36 H36C 109.5
H36B C36 H36C 109.5
C13 C12 Br2 119.7(5)
C11 C12 Br2 118.7(5)
C11 C12 C13 121.6(6)
C14 C33 H33A 109.1
C14 C33 H33B 109.1
C14 C33 C34 112.6(6)
H33A C33 H33B 107.8
C34 C33 H33A 109.1
C34 C33 H33B 109.1
C50 C51 C54 122.4(8)
C52 C51 C50 116.1(8)
C52 C51 C54 121.5(8)
C32 C31 C7 111.4(6)
C32 C31 H31A 109.3
C32 C31 H31B 109.3
C7 C31 H31A 109.3
C7 C31 H31B 109.3
H31A C31 H31B 108.0
C38 C39 C40 122.3(8)
C38 C39 C41 117.4(8)
C41 C39 C40 120.3(7)
N2 C47 H47 119.5
N2 C47 C46 121.0(7)
C46 C47 H47 119.5
C47 C46 H46 119.4
C47 C46 C45 121.3(8)
C45 C46 H46 119.4
N2 C43 H43 119.7
N2 C43 C44 120.7(7)
C44 C43 H43 119.7
C29 C30 H30A 109.5
C29 C30 H30B 109.5
C29 C30 H30C 109.5
H30A C30 H30B 109.5
H30A C30 H30C 109.5
H30B C30 H30C 109.5
N3 C49 H49 119.9
N3 C49 C50 120.2(8)
C50 C49 H49 119.9
N3 C53 H53 119.1
N3 C53 C52 121.8(7)
C52 C53 H53 119.1
C43 C44 H44 119.3
C43 C44 C45 121.4(8)
C45 C44 H44 119.3
C33 C34 H34A 109.5
C33 C34 H34B 109.5
C33 C34 H34C 109.5
H34A C34 H34B 109.5
H34A C34 H34C 109.5
H34B C34 H34C 109.5
C39 C40 H40A 109.5
C39 C40 H40B 109.5
C39 C40 H40C 109.5
H40A C40 H40B 109.5
H40A C40 H40C 109.5
H40B C40 H40C 109.5
C46 C45 C44 116.2(8)
C46 C45 C48 122.5(8)
C44 C45 C48 121.3(8)
N1 C37 H37 119.2
N1 C37 C38 121.6(8)
C38 C37 H37 119.2
C51 C50 C49 121.3(8)
C51 C50 H50 119.3
C49 C50 H50 119.3
N1 C42 H42 119.4
N1 C42 C41 121.2(7)
C41 C42 H42 119.4
C51 C52 H52 119.5
C53 C52 C51 121.0(8)
C53 C52 H52 119.5
C39 C38 H38 119.8
C37 C38 C39 120.4(8)
C37 C38 H38 119.8
C39 C41 H41 120.1
C42 C41 C39 119.9(8)
C42 C41 H41 120.1
C45 C48 H48A 109.5
C45 C48 H48B 109.5
C45 C48 H48C 109.5
H48A C48 H48B 109.5
H48A C48 H48C 109.5
H48B C48 H48C 109.5
C51 C54 H54A 109.5
C51 C54 H54B 109.5
C51 C54 H54C 109.5
H54A C54 H54B 109.5
H54A C54 H54C 109.5
H54B C54 H54C 109.5

loop_
_geom_bond_atom_site_label_1
_geom_bond_atom_site_label_2
_geom_bond_distance
Br1 C5 1.899(7)
Br3 C19 1.896(7)
Br4 C26 1.909(7)
Br2 C12 1.891(7)
O18 H18 0.8398
O18 C18 1.354(8)
O27 H27 0.8461
O27 C27 1.375(8)
O4 H4 0.8200
O4 C4 1.360(8)
O20 H20 0.8470
O20 C20 1.364(9)
O6 H6 0.8471
O6 C6 1.363(9)
O25 H25 0.8200
O25 C25 1.370(8)
O11 H11 0.8347
O11 C11 1.378(8)
O13 H13 0.8354
O13 C13 1.366(9)
O1 N1 1.321(9)
O3 N3 1.334(9)
O2 N2 1.311(9)
N2 C47 1.361(10)
N2 C43 1.349(11)
C16 H16 0.9300
C16 C17 1.388(9)
C16 C15 1.394(10)
N1 C37 1.345(10)
N1 C42 1.354(10)
C2 H2 0.9300
C2 C1 1.389(9)
C2 C3 1.392(9)
N3 C49 1.345(11)
N3 C53 1.332(11)
C23 H23 0.9300
C23 C24 1.409(9)
C23 C22 1.391(10)
C9 H9 0.9300
C9 C10 1.405(10)
C9 C8 1.390(10)
C18 C19 1.405(10)
C18 C17 1.400(10)
C28 H28 0.9800
C28 C24 1.528(9)
C28 C29 1.538(10)
C28 C1 1.528(9)
C19 C20 1.384(10)
C10 C11 1.390(10)
C10 C14 1.529(9)
C24 C25 1.387(10)
C29 H29A 0.9700
C29 H29B 0.9700
C29 C30 1.528(10)
C21 H21 0.9800
C21 C17 1.531(9)
C21 C22 1.525(9)
C21 C35 1.534(9)
C27 C22 1.399(10)
C27 C26 1.383(10)
C13 C8 1.398(10)
C13 C12 1.389(10)
C1 C6 1.400(10)
C15 C20 1.399(10)
C15 C14 1.533(9)
C6 C5 1.387(10)
C3 C4 1.410(10)
C3 C7 1.529(9)
C5 C4 1.392(10)
C26 C25 1.391(10)
C32 H32A 0.9600
C32 H32B 0.9600
C32 H32C 0.9600
C32 C31 1.535(9)
C8 C7 1.517(9)
C11 C12 1.389(10)
C35 H35A 0.9700
C35 H35B 0.9700
C35 C36 1.540(9)
C14 H14 0.9800
C14 C33 1.525(10)
C7 H7 0.9800
C7 C31 1.539(10)
C36 H36A 0.9600
C36 H36B 0.9600
C36 H36C 0.9600
C33 H33A 0.9700
C33 H33B 0.9700
C33 C34 1.526(10)
C51 C50 1.386(12)
C51 C52 1.382(12)
C51 C54 1.493(12)
C31 H31A 0.9700
C31 H31B 0.9700
C39 C40 1.518(11)
C39 C38 1.385(12)
C39 C41 1.394(12)
C47 H47 0.9300
C47 C46 1.373(12)
C46 H46 0.9300
C46 C45 1.390(12)
C43 H43 0.9300
C43 C44 1.380(12)
C30 H30A 0.9600
C30 H30B 0.9600
C30 H30C 0.9600
C49 H49 0.9300
C49 C50 1.388(12)
C53 H53 0.9300
C53 C52 1.372(12)
C44 H44 0.9300
C44 C45 1.394(12)
C34 H34A 0.9600
C34 H34B 0.9600
C34 H34C 0.9600
C40 H40A 0.9600
C40 H40B 0.9600
C40 H40C 0.9600
C45 C48 1.489(12)
C37 H37 0.9300
C37 C38 1.361(12)
C50 H50 0.9300
C42 H42 0.9300
C42 C41 1.373(12)
C52 H52 0.9300
C38 H38 0.9300
C41 H41 0.9300
C48 H48A 0.9600
C48 H48B 0.9600
C48 H48C 0.9600
C54 H54A 0.9600
C54 H54B 0.9600
C54 H54C 0.9600

loop_
_geom_torsion_atom_site_label_1
_geom_torsion_atom_site_label_2
_geom_torsion_atom_site_label_3
_geom_torsion_atom_site_label_4
_geom_torsion
Br1 C5 C4 O4 -1.2(9)
Br1 C5 C4 C3 -179.2(5)
Br3 C19 C20 O20 -0.5(9)
Br3 C19 C20 C15 -179.4(5)
Br4 C26 C25 O25 -4.4(9)
Br4 C26 C25 C24 175.4(5)
O18 C18 C19 Br3 -2.2(8)
O18 C18 C19 C20 177.8(6)
O18 C18 C17 C16 -178.7(6)
O18 C18 C17 C21 0.9(10)
O27 C27 C22 C23 179.6(6)
O27 C27 C22 C21 -1.2(10)
O27 C27 C26 Br4 4.2(9)
O27 C27 C26 C25 -178.9(6)
O6 C6 C5 Br1 -0.2(9)
O6 C6 C5 C4 -179.5(6)
O11 C11 C12 Br2 -2.0(9)
O11 C11 C12 C13 179.1(7)
O13 C13 C8 C9 -179.8(6)
O13 C13 C8 C7 1.1(10)
O13 C13 C12 Br2 0.5(10)
O13 C13 C12 C11 179.4(7)
O1 N1 C37 C38 -169.7(7)
O1 N1 C42 C41 171.2(7)
O3 N3 C49 C50 178.1(7)
O3 N3 C53 C52 -179.3(7)
O2 N2 C47 C46 174.3(7)
O2 N2 C43 C44 -174.9(7)
N2 C47 C46 C45 2.9(13)
N2 C43 C44 C45 -1.7(13)
C16 C15 C20 O20 -178.8(6)
C16 C15 C20 C19 0.1(10)
C16 C15 C14 C10 84.9(8)
C16 C15 C14 C33 -42.5(9)
N1 C37 C38 C39 -1.9(13)
N1 C42 C41 C39 -1.1(13)
C2 C1 C6 O6 179.7(6)
C2 C1 C6 C5 -2.1(10)
C2 C3 C4 O4 179.3(6)
C2 C3 C4 C5 -2.8(10)
C2 C3 C7 C8 -88.2(8)
C2 C3 C7 C31 39.6(8)
N3 C49 C50 C51 0.7(12)
N3 C53 C52 C51 1.8(12)
C23 C24 C25 O25 176.1(6)
C23 C24 C25 C26 -3.8(10)
C9 C10 C11 O11 179.2(6)
C9 C10 C11 C12 -3.8(10)
C9 C10 C14 C15 -86.7(8)
C9 C10 C14 C33 42.3(9)
C9 C8 C7 C3 88.8(8)
C9 C8 C7 C31 -39.0(9)
C18 C19 C20 O20 179.5(6)
C18 C19 C20 C15 0.6(10)
C28 C24 C25 O25 -1.1(10)
C28 C24 C25 C26 179.0(6)
C28 C1 C6 O6 -2.2(9)
C28 C1 C6 C5 176.1(6)
C19 C18 C17 C16 -0.7(10)
C19 C18 C17 C21 178.8(6)
C10 C9 C8 C13 -1.3(10)
C10 C9 C8 C7 177.8(6)
C10 C11 C12 Br2 -179.2(5)
C10 C11 C12 C13 1.9(11)
C10 C14 C33 C34 168.2(6)
C24 C23 C22 C21 -179.3(6)
C24 C23 C22 C27 -0.1(10)
C24 C28 C29 C30 172.8(6)
C24 C28 C1 C2 81.8(8)
C24 C28 C1 C6 -96.3(7)
C29 C28 C24 C23 37.1(9)
C29 C28 C24 C25 -145.8(6)
C29 C28 C1 C2 -45.3(9)
C29 C28 C1 C6 136.7(6)
C27 C26 C25 O25 178.7(6)
C27 C26 C25 C24 -1.5(10)
C13 C8 C7 C3 -92.1(7)
C13 C8 C7 C31 140.1(6)
C17 C16 C15 C20 -1.2(10)
C17 C16 C15 C14 -178.4(6)
C17 C18 C19 Br3 179.7(5)
C17 C18 C19 C20 -0.3(10)
C17 C21 C22 C23 90.7(8)
C17 C21 C22 C27 -88.5(7)
C17 C21 C35 C36 174.6(6)
C1 C2 C3 C4 3.2(10)
C1 C2 C3 C7 -175.6(6)
C1 C28 C24 C23 -90.9(7)
C1 C28 C24 C25 86.2(7)
C1 C28 C29 C30 -61.4(8)
C1 C6 C5 Br1 -178.3(5)
C1 C6 C5 C4 2.3(10)
C15 C16 C17 C18 1.5(10)
C15 C16 C17 C21 -178.1(6)
C15 C14 C33 C34 -65.3(8)
C22 C23 C24 C28 -178.2(6)
C22 C23 C24 C25 4.6(10)
C22 C21 C17 C16 -88.4(8)
C22 C21 C17 C18 92.1(7)
C22 C21 C35 C36 -59.0(7)
C22 C27 C26 Br4 -170.7(5)
C22 C27 C26 C25 6.2(11)
C6 C5 C4 O4 178.2(6)
C6 C5 C4 C3 0.2(10)
C3 C2 C1 C28 -178.8(6)
C3 C2 C1 C6 -0.7(10)
C3 C7 C31 C32 173.4(6)
C26 C27 C22 C23 -5.3(10)
C26 C27 C22 C21 174.0(6)
C20 C15 C14 C10 -92.3(7)
C20 C15 C14 C33 140.4(7)
C8 C9 C10 C11 3.6(10)
C8 C9 C10 C14 -177.0(6)
C8 C13 C12 Br2 -178.3(5)
C8 C13 C12 C11 0.6(11)
C8 C7 C31 C32 -59.5(7)
C11 C10 C14 C15 92.7(8)
C11 C10 C14 C33 -138.4(7)
C4 C3 C7 C8 93.1(7)
C4 C3 C7 C31 -139.1(6)
C35 C21 C17 C16 39.2(9)
C35 C21 C17 C18 -140.3(6)
C35 C21 C22 C23 -36.5(9)
C35 C21 C22 C27 144.3(6)
C14 C10 C11 O11 -0.2(11)
C14 C10 C11 C12 176.8(7)
C14 C15 C20 O20 -1.5(9)
C14 C15 C20 C19 177.4(6)
C7 C3 C4 O4 -2.0(10)
C7 C3 C4 C5 176.0(6)
C12 C13 C8 C9 -0.8(10)
C12 C13 C8 C7 180.0(6)
C47 N2 C43 C44 5.2(12)
C47 C46 C45 C44 0.6(12)
C47 C46 C45 C48 179.8(8)
C43 N2 C47 C46 -5.8(12)
C43 C44 C45 C46 -1.2(12)
C43 C44 C45 C48 179.6(8)
C49 N3 C53 C52 0.9(12)
C53 N3 C49 C50 -2.1(12)
C40 C39 C38 C37 172.9(8)
C40 C39 C41 C42 -171.6(8)
C37 N1 C42 C41 -5.2(12)
C50 C51 C52 C53 -3.0(12)
C42 N1 C37 C38 6.8(12)
C52 C51 C50 C49 1.8(12)
C38 C39 C41 C42 5.9(12)
C41 C39 C38 C37 -4.4(12)
C54 C51 C50 C49 -178.1(8)
C54 C51 C52 C53 176.9(7)

loop_
_exptl_oxdiff_crystal_face_indexfrac_h
_exptl_oxdiff_crystal_face_indexfrac_k
_exptl_oxdiff_crystal_face_indexfrac_l
_exptl_oxdiff_crystal_face_x
_exptl_oxdiff_crystal_face_y
_exptl_oxdiff_crystal_face_z
-0.9998 -17.0002 1.0002 0.2874 -0.9337 0.2496
0.9998 17.0002 -1.0002 -0.2874 0.9337 -0.2496
-4.9997 -0.0024 -6.9997 -0.0745 0.2477 0.9271
-1.0000 4.9998 8.9999 0.6704 0.1892 -0.7646
1.9999 -4.9993 -9.0000 -0.7531 -0.2198 0.6966
-8.9995 -1.0040 0.0005 0.7522 0.2202 0.6280
8.9995 1.0040 0.9995 -0.6825 -0.2337 -0.7118
